data_4319815
loop_
_publ_author_name
'En-Qing Gao'
'Jin-Kui Tang'
'Dai-Zheng Liao'
'Zong-Hui Jiang'
'Shi-Ping Yan'
'Geng-Lin Wang'

_publ_contact_author
;
 Dai-Zheng Liao
 Department of Chemistry, Nankai University, Tianjin 300071,China
;
_publ_contact_author_email ' coord@sun.nankai.edu.cn '
_publ_section_title
;
 Oxamato-Bridged Trinuclear NiIICuIINiII Complexes with Irregular Spin
 State Structures and a Binuclear NiIICuII Complex with an Unusual
 Supramolecular Structure: Crystal Structure and Magnetic Properties
;
_journal_name_full 'Inorganic Chemistry'
_journal_page_first 3134
_journal_page_last 3140
_journal_paper_doi 10.1021/ic001023h
_journal_volume 40
_journal_year 2001
_chemical_formula_sum 'C37 H51 Cl2 Cu N10 Ni2 O16.5'
_chemical_formula_weight 1151.74
_chemical_name_systematic
; 
 ? 
;
_space_group_IT_number 2
_symmetry_cell_setting triclinic
_symmetry_space_group_name_Hall '-P 1'
_symmetry_space_group_name_H-M 'P -1'
_atom_sites_solution_hydrogens geom
_atom_sites_solution_primary direct
_atom_sites_solution_secondary difmap
_audit_creation_method SHELXL-97
_cell_angle_alpha 101.071(3)
_cell_angle_beta 103.473(3)
_cell_angle_gamma 114.277(3)
_cell_formula_units_Z 2
_cell_length_a 11.7769(18)
_cell_length_b 13.955(2)
_cell_length_c 18.041(3)
_cell_measurement_reflns_used 2434
_cell_measurement_temperature 293(2)
_cell_measurement_theta_max 23.49
_cell_measurement_theta_min 2.58
_cell_volume 2486.0(7)
_computing_cell_refinement SAINT
_computing_data_collection SMART
_computing_data_reduction SAINT
_computing_molecular_graphics SHELXTL
_computing_publication_material SHELXTL
_computing_structure_refinement 'SHELXL-97 (Sheldrick, 1997)'
_computing_structure_solution 'SHELXS-97 (Sheldrick, 1990)'
_diffrn_ambient_temperature 293(2)
_diffrn_measured_fraction_theta_full 0.989
_diffrn_measured_fraction_theta_max 0.989
_diffrn_measurement_device_type 'CCD area detector'
_diffrn_measurement_method \w
_diffrn_radiation_monochromator graphite
_diffrn_radiation_source 'fine-focus sealed tube'
_diffrn_radiation_type MoK\a
_diffrn_radiation_wavelength 0.71073
_diffrn_reflns_av_R_equivalents 0.0326
_diffrn_reflns_av_sigmaI/netI 0.0900
_diffrn_reflns_limit_h_max 14
_diffrn_reflns_limit_h_min -12
_diffrn_reflns_limit_k_max 16
_diffrn_reflns_limit_k_min -16
_diffrn_reflns_limit_l_max 21
_diffrn_reflns_limit_l_min -21
_diffrn_reflns_number 10327
_diffrn_reflns_theta_full 25.03
_diffrn_reflns_theta_max 25.03
_diffrn_reflns_theta_min 1.69
_diffrn_standards_decay_% 2.6
_exptl_absorpt_coefficient_mu 1.357
_exptl_absorpt_correction_T_max 0.9353
_exptl_absorpt_correction_T_min 0.8224
_exptl_absorpt_correction_type sadabs
_exptl_crystal_colour purple
_exptl_crystal_density_diffrn 1.539
_exptl_crystal_density_method 'not measured'
_exptl_crystal_F_000 1188
_exptl_crystal_size_max 0.15
_exptl_crystal_size_mid 0.10
_exptl_crystal_size_min 0.05
_refine_diff_density_max 0.858
_refine_diff_density_min -0.441
_refine_diff_density_rms 0.085
_refine_ls_extinction_method none
_refine_ls_goodness_of_fit_ref 0.936
_refine_ls_hydrogen_treatment refinement
_refine_ls_matrix_type full
_refine_ls_number_parameters 630
_refine_ls_number_reflns 8671
_refine_ls_number_restraints 0
_refine_ls_restrained_S_all 0.936
_refine_ls_R_factor_all 0.1414
_refine_ls_R_factor_gt 0.0629
_refine_ls_shift/su_max 0.000
_refine_ls_shift/su_mean 0.000
_refine_ls_structure_factor_coef Fsqd
_refine_ls_weighting_details 'calc w=1/[\s^2^(Fo^2^)+(0.0950P)^2^+0.0000P] where P=(Fo^2^+2Fc^2^)/3'
_refine_ls_weighting_scheme calc
_refine_ls_wR_factor_gt 0.1489
_refine_ls_wR_factor_ref 0.1907
_reflns_number_gt 4214
_reflns_number_total 8671
_reflns_threshold_expression >2sigma(I)
_cod_data_source_file ic001023h_2.cif
_cod_data_source_block 1
_cod_original_formula_sum 'C37 H51 Cl2 Cu N10 Ni2 O16.50'
_cod_database_code 4319815

loop_
_symmetry_equiv_pos_as_xyz
'x, y, z'
'-x, -y, -z'

loop_
_atom_site_label
_atom_site_type_symbol
_atom_site_fract_x
_atom_site_fract_y
_atom_site_fract_z
_atom_site_U_iso_or_equiv
_atom_site_adp_type
_atom_site_occupancy
_atom_site_symmetry_multiplicity
_atom_site_calc_flag
_atom_site_refinement_flags
_atom_site_disorder_assembly
_atom_site_disorder_group
Cu1 Cu 0.20313(8) 0.98838(7) 0.23458(5) 0.0489(3) Uani 1 1 d . . .
Ni1 Ni 0.40255(8) 0.74140(7) 0.11717(5) 0.0517(3) Uani 1 1 d . . .
Ni2 Ni -0.00896(10) 1.21359(8) 0.36544(5) 0.0602(3) Uani 1 1 d . . .
O1 O 0.3613(4) 0.9675(4) 0.2701(3) 0.0525(11) Uani 1 1 d . . .
O2 O 0.2457(5) 1.0921(4) 0.3398(2) 0.0589(12) Uani 1 1 d . . .
O3 O 0.4380(4) 0.8556(4) 0.2238(2) 0.0527(12) Uani 1 1 d . . .
O4 O 0.2484(4) 0.7781(4) 0.0768(3) 0.0567(12) Uani 1 1 d . . .
O5 O 0.1623(5) 1.1929(4) 0.3963(3) 0.0682(14) Uani 1 1 d . . .
O6 O -0.0460(5) 1.1078(4) 0.2552(2) 0.0572(12) Uani 1 1 d . . .
N1 N 0.1684(5) 0.8899(4) 0.1310(3) 0.0461(13) Uani 1 1 d . . .
N2 N 0.0433(5) 1.0018(5) 0.2036(3) 0.0473(13) Uani 1 1 d . . .
N3 N 0.5302(6) 0.8658(5) 0.0829(4) 0.0583(15) Uani 1 1 d . . .
N4 N 0.3662(8) 0.6505(7) 0.0014(4) 0.095(2) Uani 1 1 d . . .
H4C H 0.4304 0.6302 0.0148 0.114 Uiso 1 1 calc R . .
N5 N 0.2783(6) 0.6085(5) 0.1465(4) 0.0770(19) Uani 1 1 d . . .
H5C H 0.2258 0.6309 0.1663 0.092 Uiso 1 1 calc R . .
N6 N 0.5416(6) 0.6994(5) 0.1756(3) 0.0579(15) Uani 1 1 d . . .
N7 N -0.1131(7) 1.0838(5) 0.4038(4) 0.0638(16) Uani 1 1 d . . .
N8 N 0.0320(7) 1.2994(6) 0.4851(4) 0.0788(19) Uani 1 1 d . . .
H8C H -0.0399 1.3090 0.4851 0.095 Uiso 1 1 calc R . .
N9 N 0.0959(6) 1.3527(5) 0.3319(4) 0.0709(18) Uani 1 1 d . . .
H9C H 0.1425 1.3327 0.3043 0.085 Uiso 1 1 calc R . .
N10 N -0.1668(6) 1.2449(5) 0.3206(4) 0.0625(16) Uani 1 1 d . . .
C1 C 0.3575(6) 0.8936(5) 0.2159(4) 0.0454(16) Uani 1 1 d . . .
C2 C 0.2490(6) 0.8484(5) 0.1333(4) 0.0453(15) Uani 1 1 d . . .
C3 C 0.0543(7) 0.8531(7) 0.0578(4) 0.059(2) Uani 1 1 d . . .
H3B H 0.113(6) 0.919(6) 0.022(4) 0.071 Uiso 1 1 d . . .
C4 C -0.0708(7) 0.8413(7) 0.0763(5) 0.075(2) Uani 1 1 d . . .
H4A H -0.0901 0.7918 0.1081 0.090 Uiso 1 1 calc R . .
H4B H -0.1454 0.8073 0.0260 0.090 Uiso 1 1 calc R . .
C5 C -0.0578(6) 0.9528(6) 0.1222(4) 0.0547(18) Uani 1 1 d . . .
H5A H -0.0335 1.0042 0.0923 0.066 Uiso 1 1 calc R . .
H5B H -0.1429 0.9409 0.1264 0.066 Uiso 1 1 calc R . .
C6 C 0.0395(7) 1.0739(6) 0.2587(4) 0.0506(17) Uani 1 1 d . . .
C7 C 0.1578(8) 1.1238(6) 0.3386(4) 0.0571(19) Uani 1 1 d . . .
C8 C 0.4231(15) 0.7175(11) -0.0416(6) 0.154(5) Uani 1 1 d . . .
H8A H 0.3522 0.7168 -0.0823 0.184 Uiso 1 1 calc R . .
H8B H 0.4656 0.6842 -0.0696 0.184 Uiso 1 1 calc R . .
C9 C 0.2616(14) 0.5443(12) -0.0390(8) 0.148(5) Uani 1 1 d . . .
H9A H 0.2920 0.5034 -0.0717 0.178 Uiso 1 1 calc R . .
H9B H 0.1919 0.5502 -0.0757 0.178 Uiso 1 1 calc R . .
C10 C 0.203(2) 0.4790(12) 0.0071(12) 0.216(9) Uani 1 1 d . . .
H10A H 0.1137 0.4266 -0.0299 0.260 Uiso 1 1 calc R . .
H10B H 0.2490 0.4354 0.0130 0.260 Uiso 1 1 calc R . .
C11 C 0.1871(13) 0.5038(11) 0.0792(10) 0.178(7) Uani 1 1 d . . .
H11A H 0.1834 0.4442 0.1004 0.214 Uiso 1 1 calc R . .
H11B H 0.0995 0.4984 0.0674 0.214 Uiso 1 1 calc R . .
C12 C 0.3575(8) 0.5909(8) 0.2128(5) 0.083(3) Uani 1 1 d . . .
H12A H 0.3156 0.5126 0.2075 0.099 Uiso 1 1 calc R . .
H12B H 0.3597 0.6318 0.2636 0.099 Uiso 1 1 calc R . .
C13 C 0.5218(9) 0.8345(9) 0.0052(5) 0.083(3) Uani 1 1 d . . .
C14 C 0.5990(12) 0.9123(13) -0.0254(6) 0.106(4) Uani 1 1 d . . .
H14A H 0.5960 0.8894 -0.0781 0.127 Uiso 1 1 calc R . .
C15 C 0.6769(11) 1.0191(12) 0.0201(8) 0.102(4) Uani 1 1 d . . .
H15A H 0.7238 1.0710 -0.0016 0.123 Uiso 1 1 calc R . .
C16 C 0.6865(8) 1.0502(9) 0.0967(7) 0.091(3) Uani 1 1 d . . .
H16A H 0.7430 1.1236 0.1293 0.109 Uiso 1 1 calc R . .
C17 C 0.6123(8) 0.9734(7) 0.1281(5) 0.068(2) Uani 1 1 d . . .
H17A H 0.6195 0.9966 0.1816 0.081 Uiso 1 1 calc R . .
C18 C 0.4967(7) 0.6276(6) 0.2140(4) 0.0588(19) Uani 1 1 d . . .
C19 C 0.5760(9) 0.5905(7) 0.2561(5) 0.077(2) Uani 1 1 d . . .
H19A H 0.5423 0.5395 0.2821 0.093 Uiso 1 1 calc R . .
C20 C 0.7050(9) 0.6308(8) 0.2586(5) 0.085(3) Uani 1 1 d . . .
H20A H 0.7614 0.6098 0.2882 0.102 Uiso 1 1 calc R . .
C21 C 0.7503(8) 0.7027(8) 0.2166(5) 0.084(3) Uani 1 1 d . . .
H21A H 0.8360 0.7284 0.2154 0.101 Uiso 1 1 calc R . .
C22 C 0.6654(8) 0.7352(7) 0.1766(5) 0.074(2) Uani 1 1 d . . .
H22A H 0.6962 0.7846 0.1490 0.089 Uiso 1 1 calc R . .
C23 C 0.0305(9) 1.2241(8) 0.5295(5) 0.085(3) Uani 1 1 d . . .
H23A H 0.0190 1.2496 0.5799 0.102 Uiso 1 1 calc R . .
H23B H 0.1152 1.2242 0.5424 0.102 Uiso 1 1 calc R . .
C24 C 0.1480(10) 1.4117(8) 0.5219(5) 0.098(3) Uani 1 1 d . . .
H24A H 0.2287 1.4052 0.5332 0.118 Uiso 1 1 calc R . .
H24B H 0.1457 1.4478 0.5728 0.118 Uiso 1 1 calc R . .
C25 C 0.1520(11) 1.4830(8) 0.4691(6) 0.116(4) Uani 1 1 d . . .
H25A H 0.2133 1.5598 0.5017 0.139 Uiso 1 1 calc R . .
H25B H 0.0645 1.4767 0.4490 0.139 Uiso 1 1 calc R . .
C26 C 0.1938(9) 1.4546(8) 0.3969(6) 0.097(3) Uani 1 1 d . . .
H26A H 0.2152 1.5157 0.3752 0.116 Uiso 1 1 calc R . .
H26B H 0.2743 1.4493 0.4161 0.116 Uiso 1 1 calc R . .
C27 C -0.0009(8) 1.3646(7) 0.2735(5) 0.083(3) Uani 1 1 d . . .
H27A H -0.0138 1.3233 0.2198 0.099 Uiso 1 1 calc R . .
H27B H 0.0338 1.4424 0.2775 0.099 Uiso 1 1 calc R . .
C28 C -0.0775(9) 1.1091(7) 0.4838(4) 0.069(2) Uani 1 1 d . . .
C29 C -0.1466(11) 1.0333(9) 0.5191(5) 0.097(3) Uani 1 1 d . . .
H29A H -0.1240 1.0535 0.5748 0.117 Uiso 1 1 calc R . .
C30 C -0.2455(11) 0.9314(9) 0.4722(6) 0.102(3) Uani 1 1 d . . .
H30A H -0.2904 0.8805 0.4952 0.122 Uiso 1 1 calc R . .
C31 C -0.2796(11) 0.9032(8) 0.3895(6) 0.105(3) Uani 1 1 d . . .
H31A H -0.3463 0.8328 0.3558 0.126 Uiso 1 1 calc R . .
C32 C -0.2104(9) 0.9842(7) 0.3578(5) 0.079(2) Uani 1 1 d . . .
H32A H -0.2341 0.9668 0.3022 0.095 Uiso 1 1 calc R . .
C33 C -0.1341(8) 1.3238(6) 0.2856(5) 0.063(2) Uani 1 1 d . . .
C34 C -0.2220(10) 1.3641(7) 0.2586(5) 0.082(3) Uani 1 1 d . . .
H34A H -0.1981 1.4194 0.2348 0.098 Uiso 1 1 calc R . .
C35 C -0.3438(10) 1.3207(8) 0.2679(6) 0.090(3) Uani 1 1 d . . .
H35A H -0.4029 1.3468 0.2506 0.108 Uiso 1 1 calc R . .
C36 C -0.3783(8) 1.2378(8) 0.3032(5) 0.084(3) Uani 1 1 d . . .
H36A H -0.4610 1.2060 0.3088 0.101 Uiso 1 1 calc R . .
C37 C -0.2848(8) 1.2037(7) 0.3298(5) 0.073(2) Uani 1 1 d . . .
H37A H -0.3056 1.1500 0.3552 0.088 Uiso 1 1 calc R . .
Cl2 Cl 0.0828(2) 0.6897(2) 0.27293(15) 0.0802(6) Uani 1 1 d . . .
O11 O 0.2132(7) 0.7086(7) 0.3073(4) 0.128(3) Uani 1 1 d . . .
O12 O 0.0012(9) 0.6255(7) 0.3069(7) 0.174(4) Uani 1 1 d . . .
O13 O 0.0817(6) 0.7937(5) 0.2872(4) 0.109(2) Uani 1 1 d . . .
O14 O 0.0380(10) 0.6338(9) 0.1905(5) 0.191(4) Uani 1 1 d . . .
O17 O 0.2495(14) 0.7488(10) 0.4866(6) 0.248(6) Uani 1 1 d . . .
O16 O 0.5086(11) 1.0498(12) 0.4357(5) 0.254(6) Uani 1 1 d . . .
O15 O 0.452(2) 1.3252(19) 0.5060(16) 0.33(2) Uani 0.50 1 d P . .
H3A H 0.059(8) 0.788(8) 0.026(5) 0.11(3) Uiso 1 1 d . . .
O8 O 0.3029(8) 1.1728(6) 0.1785(5) 0.144(3) Uani 1 1 d . . .
Cl1 Cl 0.2819(2) 1.26613(18) 0.17777(14) 0.0763(6) Uani 1 1 d . . .
O7 O 0.3158(10) 1.3244(7) 0.2577(4) 0.158(3) Uani 1 1 d . . .
O9 O 0.3664(7) 1.3334(5) 0.1434(4) 0.114(2) Uani 1 1 d . . .
O10 O 0.1485(7) 1.2388(8) 0.1402(6) 0.163(3) Uani 1 1 d . . .

loop_
_atom_site_aniso_label
_atom_site_aniso_U_11
_atom_site_aniso_U_22
_atom_site_aniso_U_33
_atom_site_aniso_U_23
_atom_site_aniso_U_13
_atom_site_aniso_U_12
Cu1 0.0522(5) 0.0559(6) 0.0461(5) 0.0110(4) 0.0143(4) 0.0363(4)
Ni1 0.0520(6) 0.0527(6) 0.0620(6) 0.0167(5) 0.0210(5) 0.0356(5)
Ni2 0.0837(7) 0.0622(7) 0.0564(6) 0.0179(5) 0.0281(5) 0.0530(6)
O1 0.047(3) 0.056(3) 0.049(3) 0.008(2) 0.007(2) 0.029(2)
O2 0.068(3) 0.071(3) 0.044(3) 0.011(2) 0.010(2) 0.049(3)
O3 0.056(3) 0.069(3) 0.050(3) 0.023(2) 0.017(2) 0.045(3)
O4 0.060(3) 0.059(3) 0.056(3) 0.009(2) 0.016(2) 0.039(3)
O5 0.090(4) 0.072(4) 0.054(3) 0.010(3) 0.019(3) 0.058(3)
O6 0.071(3) 0.071(3) 0.050(3) 0.015(2) 0.019(2) 0.056(3)
N1 0.043(3) 0.051(3) 0.047(3) 0.010(3) 0.010(3) 0.030(3)
N2 0.057(4) 0.061(4) 0.035(3) 0.014(3) 0.012(3) 0.042(3)
N3 0.063(4) 0.070(5) 0.059(4) 0.024(3) 0.021(3) 0.045(4)
N4 0.099(6) 0.081(6) 0.083(5) -0.011(5) 0.028(5) 0.041(5)
N5 0.053(4) 0.057(4) 0.124(6) 0.034(4) 0.028(4) 0.028(3)
N6 0.059(4) 0.067(4) 0.072(4) 0.026(3) 0.032(3) 0.046(3)
N7 0.091(5) 0.062(4) 0.052(4) 0.018(3) 0.025(4) 0.049(4)
N8 0.107(6) 0.066(5) 0.065(4) 0.007(4) 0.031(4) 0.048(4)
N9 0.082(5) 0.075(5) 0.080(5) 0.023(4) 0.037(4) 0.055(4)
N10 0.073(4) 0.059(4) 0.073(4) 0.020(3) 0.031(4) 0.044(4)
C1 0.044(4) 0.044(4) 0.055(4) 0.019(3) 0.018(3) 0.026(3)
C2 0.046(4) 0.042(4) 0.049(4) 0.011(3) 0.016(3) 0.025(3)
C3 0.053(4) 0.074(6) 0.054(4) 0.007(4) 0.017(4) 0.040(4)
C4 0.064(5) 0.075(6) 0.073(5) 0.004(4) 0.017(4) 0.035(4)
C5 0.045(4) 0.066(5) 0.054(4) 0.010(4) 0.011(3) 0.036(4)
C6 0.061(5) 0.057(5) 0.044(4) 0.018(3) 0.019(4) 0.037(4)
C7 0.080(5) 0.062(5) 0.048(4) 0.019(4) 0.026(4) 0.048(4)
C8 0.216(14) 0.132(12) 0.071(7) 0.010(8) 0.068(9) 0.045(11)
C9 0.153(12) 0.095(11) 0.116(10) -0.005(9) -0.005(9) 0.032(9)
C10 0.29(2) 0.050(9) 0.182(17) -0.027(10) 0.068(17) 0.006(11)
C11 0.130(11) 0.083(10) 0.195(16) 0.038(11) 0.003(12) -0.032(8)
C12 0.078(6) 0.094(7) 0.115(7) 0.066(6) 0.046(5) 0.055(5)
C13 0.097(7) 0.115(8) 0.065(6) 0.032(6) 0.037(5) 0.068(7)
C14 0.113(9) 0.196(13) 0.078(7) 0.081(9) 0.063(7) 0.104(10)
C15 0.083(8) 0.158(12) 0.129(10) 0.098(10) 0.058(7) 0.080(8)
C16 0.067(6) 0.109(8) 0.120(9) 0.072(7) 0.036(6) 0.045(6)
C17 0.060(5) 0.073(6) 0.079(5) 0.031(5) 0.021(4) 0.039(5)
C18 0.056(5) 0.059(5) 0.075(5) 0.020(4) 0.025(4) 0.039(4)
C19 0.084(6) 0.063(6) 0.090(6) 0.035(5) 0.015(5) 0.043(5)
C20 0.075(6) 0.088(7) 0.097(7) 0.030(6) 0.006(5) 0.057(5)
C21 0.056(5) 0.107(8) 0.105(7) 0.033(6) 0.027(5) 0.055(5)
C22 0.064(5) 0.088(6) 0.088(6) 0.039(5) 0.028(5) 0.047(5)
C23 0.098(7) 0.110(8) 0.057(5) 0.026(5) 0.026(5) 0.058(6)
C24 0.112(8) 0.072(7) 0.080(6) 0.004(5) 0.026(6) 0.028(6)
C25 0.135(9) 0.055(6) 0.112(8) 0.002(6) 0.034(7) 0.021(6)
C26 0.093(7) 0.088(8) 0.107(8) 0.026(6) 0.044(6) 0.038(6)
C27 0.092(6) 0.088(7) 0.104(7) 0.056(6) 0.045(6) 0.057(6)
C28 0.092(6) 0.076(6) 0.049(5) 0.017(4) 0.022(4) 0.052(5)
C29 0.132(9) 0.105(9) 0.061(6) 0.042(6) 0.032(6) 0.057(7)
C30 0.125(9) 0.071(7) 0.094(8) 0.041(6) 0.034(7) 0.028(6)
C31 0.146(9) 0.068(7) 0.082(7) 0.023(6) 0.020(7) 0.046(6)
C32 0.115(7) 0.062(6) 0.063(5) 0.021(5) 0.026(5) 0.045(6)
C33 0.074(5) 0.051(5) 0.070(5) 0.018(4) 0.024(4) 0.037(4)
C34 0.098(7) 0.060(6) 0.083(6) 0.028(5) 0.013(5) 0.041(5)
C35 0.080(7) 0.079(7) 0.115(8) 0.031(6) 0.020(6) 0.051(6)
C36 0.065(6) 0.094(7) 0.095(7) 0.023(6) 0.024(5) 0.046(5)
C37 0.078(6) 0.068(6) 0.081(6) 0.022(5) 0.034(5) 0.040(5)
Cl2 0.0668(14) 0.0802(16) 0.1094(18) 0.0347(14) 0.0411(13) 0.0421(12)
O11 0.098(5) 0.188(8) 0.135(6) 0.064(6) 0.044(5) 0.097(5)
O12 0.198(8) 0.116(7) 0.323(12) 0.120(8) 0.198(9) 0.101(6)
O13 0.115(5) 0.086(5) 0.167(6) 0.061(5) 0.075(5) 0.062(4)
O14 0.202(9) 0.222(11) 0.099(6) -0.038(6) 0.001(6) 0.123(8)
O17 0.370(18) 0.212(12) 0.151(9) 0.051(8) 0.033(10) 0.161(12)
O16 0.205(11) 0.323(16) 0.108(7) 0.057(9) 0.005(7) 0.045(10)
O15 0.150(17) 0.21(2) 0.36(3) 0.17(2) -0.141(19) -0.077(16)
O8 0.185(8) 0.086(5) 0.247(9) 0.089(6) 0.152(7) 0.084(5)
Cl1 0.0745(15) 0.0667(14) 0.0960(16) 0.0300(13) 0.0366(13) 0.0360(12)
O7 0.240(10) 0.141(7) 0.087(5) 0.022(5) 0.057(6) 0.093(7)
O9 0.130(5) 0.095(5) 0.166(6) 0.072(5) 0.093(5) 0.063(4)
O10 0.086(5) 0.196(9) 0.203(9) 0.092(8) 0.035(6) 0.061(6)

loop_
_atom_type_symbol
_atom_type_description
_atom_type_scat_dispersion_real
_atom_type_scat_dispersion_imag
_atom_type_scat_source
C C 0.0033 0.0016 'International Tables Vol C Tables 4.2.6.8 and 6.1.1.4'
H H 0.0000 0.0000 'International Tables Vol C Tables 4.2.6.8 and 6.1.1.4'
N N 0.0061 0.0033 'International Tables Vol C Tables 4.2.6.8 and 6.1.1.4'
O O 0.0106 0.0060 'International Tables Vol C Tables 4.2.6.8 and 6.1.1.4'
Cl Cl 0.1484 0.1585 'International Tables Vol C Tables 4.2.6.8 and 6.1.1.4'
Ni Ni 0.3393 1.1124 'International Tables Vol C Tables 4.2.6.8 and 6.1.1.4'
Cu Cu 0.3201 1.2651 'International Tables Vol C Tables 4.2.6.8 and 6.1.1.4'

loop_
_geom_angle_atom_site_label_1
_geom_angle_atom_site_label_2
_geom_angle_atom_site_label_3
_geom_angle
_geom_angle_site_symmetry_1
_geom_angle_site_symmetry_3
_geom_angle_publ_flag
N2 Cu1 N1 96.6(2) . . ?
N2 Cu1 O2 85.0(2) . . ?
N1 Cu1 O2 177.7(2) . . ?
N2 Cu1 O1 176.1(2) . . ?
N1 Cu1 O1 84.30(19) . . ?
O2 Cu1 O1 94.27(18) . . ?
N4 Ni1 O3 169.1(3) . . ?
N4 Ni1 N3 80.0(3) . . ?
O3 Ni1 N3 91.9(2) . . ?
N4 Ni1 N6 96.4(3) . . ?
O3 Ni1 N6 91.83(19) . . ?
N3 Ni1 N6 97.5(2) . . ?
N4 Ni1 N5 96.5(3) . . ?
O3 Ni1 N5 91.9(2) . . ?
N3 Ni1 N5 175.7(2) . . ?
N6 Ni1 N5 80.3(2) . . ?
N4 Ni1 O4 91.8(3) . . ?
O3 Ni1 O4 81.02(16) . . ?
N3 Ni1 O4 91.47(19) . . ?
N6 Ni1 O4 168.7(2) . . ?
N5 Ni1 O4 91.2(2) . . ?
O6 Ni2 N7 93.1(2) . . ?
O6 Ni2 N8 169.9(2) . . ?
N7 Ni2 N8 79.0(3) . . ?
O6 Ni2 N10 93.7(2) . . ?
N7 Ni2 N10 96.6(2) . . ?
N8 Ni2 N10 93.4(2) . . ?
O6 Ni2 O5 81.44(17) . . ?
N7 Ni2 O5 91.9(2) . . ?
N8 Ni2 O5 92.5(2) . . ?
N10 Ni2 O5 170.5(2) . . ?
O6 Ni2 N9 90.3(2) . . ?
N7 Ni2 N9 176.4(2) . . ?
N8 Ni2 N9 97.8(3) . . ?
N10 Ni2 N9 81.9(2) . . ?
O5 Ni2 N9 89.8(2) . . ?
C1 O1 Cu1 110.6(4) . . ?
C7 O2 Cu1 111.2(4) . . ?
C1 O3 Ni1 112.4(4) . . ?
C2 O4 Ni1 110.9(4) . . ?
C7 O5 Ni2 110.5(4) . . ?
C6 O6 Ni2 111.7(4) . . ?
C2 N1 C3 121.3(6) . . ?
C2 N1 Cu1 113.3(4) . . ?
C3 N1 Cu1 125.0(4) . . ?
C6 N2 C5 119.5(5) . . ?
C6 N2 Cu1 113.6(4) . . ?
C5 N2 Cu1 126.1(4) . . ?
C17 N3 C13 117.8(7) . . ?
C17 N3 Ni1 127.1(5) . . ?
C13 N3 Ni1 115.0(6) . . ?
C9 N4 C8 120.0(10) . . ?
C9 N4 Ni1 123.6(8) . . ?
C8 N4 Ni1 112.4(7) . . ?
C12 N5 C11 111.8(8) . . ?
C12 N5 Ni1 109.7(5) . . ?
C11 N5 Ni1 116.5(7) . . ?
C22 N6 C18 118.7(6) . . ?
C22 N6 Ni1 126.9(5) . . ?
C18 N6 Ni1 114.4(4) . . ?
C32 N7 C28 119.0(7) . . ?
C32 N7 Ni2 126.8(5) . . ?
C28 N7 Ni2 114.1(6) . . ?
C23 N8 C24 115.0(7) . . ?
C23 N8 Ni2 106.5(5) . . ?
C24 N8 Ni2 117.4(5) . . ?
C27 N9 C26 114.7(7) . . ?
C27 N9 Ni2 107.7(5) . . ?
C26 N9 Ni2 116.8(5) . . ?
C37 N10 C33 119.4(7) . . ?
C37 N10 Ni2 127.9(5) . . ?
C33 N10 Ni2 112.4(5) . . ?
O1 C1 O3 124.9(6) . . ?
O1 C1 C2 117.7(5) . . ?
O3 C1 C2 117.4(6) . . ?
O4 C2 N1 128.3(6) . . ?
O4 C2 C1 118.3(5) . . ?
N1 C2 C1 113.3(6) . . ?
N1 C3 C4 112.5(6) . . ?
C3 C4 C5 113.5(6) . . ?
N2 C5 C4 111.4(5) . . ?
O6 C6 N2 129.1(6) . . ?
O6 C6 C7 117.7(6) . . ?
N2 C6 C7 113.2(6) . . ?
O5 C7 O2 125.0(7) . . ?
O5 C7 C6 118.3(6) . . ?
O2 C7 C6 116.7(6) . . ?
N4 C8 C13 116.7(9) . . ?
N4 C9 C10 118.5(12) . . ?
C11 C10 C9 133.8(14) . . ?
C10 C11 N5 124.1(12) . . ?
N5 C12 C18 112.0(6) . . ?
N3 C13 C14 120.0(10) . . ?
N3 C13 C8 114.4(9) . . ?
C14 C13 C8 125.5(10) . . ?
C15 C14 C13 120.9(10) . . ?
C16 C15 C14 119.3(11) . . ?
C15 C16 C17 120.2(11) . . ?
N3 C17 C16 121.7(8) . . ?
N6 C18 C19 122.1(7) . . ?
N6 C18 C12 117.1(6) . . ?
C19 C18 C12 120.8(7) . . ?
C20 C19 C18 118.6(8) . . ?
C19 C20 C21 119.2(7) . . ?
C22 C21 C20 118.4(7) . . ?
N6 C22 C21 123.0(8) . . ?
N8 C23 C28 112.1(7) . . ?
N8 C24 C25 112.8(8) . . ?
C24 C25 C26 115.2(9) . . ?
N9 C26 C25 115.6(8) . . ?
N9 C27 C33 112.9(6) . . ?
N7 C28 C29 120.9(8) . . ?
N7 C28 C23 114.5(7) . . ?
C29 C28 C23 124.4(8) . . ?
C30 C29 C28 119.9(8) . . ?
C29 C30 C31 119.4(9) . . ?
C30 C31 C32 117.9(9) . . ?
N7 C32 C31 122.7(8) . . ?
N10 C33 C34 121.0(7) . . ?
N10 C33 C27 117.4(6) . . ?
C34 C33 C27 121.6(7) . . ?
C35 C34 C33 119.2(8) . . ?
C34 C35 C36 119.7(8) . . ?
C35 C36 C37 117.8(8) . . ?
N10 C37 C36 122.9(8) . . ?
O12 Cl2 O14 109.3(7) . . ?
O12 Cl2 O11 110.3(5) . . ?
O14 Cl2 O11 108.3(5) . . ?
O12 Cl2 O13 108.6(4) . . ?
O14 Cl2 O13 111.0(6) . . ?
O11 Cl2 O13 109.4(5) . . ?
O7 Cl1 O10 105.6(6) . . ?
O7 Cl1 O9 109.7(5) . . ?
O10 Cl1 O9 111.5(5) . . ?
O7 Cl1 O8 105.7(5) . . ?
O10 Cl1 O8 114.4(6) . . ?
O9 Cl1 O8 109.5(4) . . ?

loop_
_geom_bond_atom_site_label_1
_geom_bond_atom_site_label_2
_geom_bond_distance
_geom_bond_site_symmetry_2
_geom_bond_publ_flag
Cu1 N2 1.931(5) . ?
Cu1 N1 1.934(5) . ?
Cu1 O2 1.964(4) . ?
Cu1 O1 1.981(4) . ?
Ni1 N4 2.067(7) . ?
Ni1 O3 2.077(4) . ?
Ni1 N3 2.087(6) . ?
Ni1 N6 2.087(5) . ?
Ni1 N5 2.089(6) . ?
Ni1 O4 2.093(4) . ?
Ni2 O6 2.065(4) . ?
Ni2 N7 2.077(6) . ?
Ni2 N8 2.091(6) . ?
Ni2 N10 2.098(6) . ?
Ni2 O5 2.116(5) . ?
Ni2 N9 2.118(7) . ?
O1 C1 1.256(7) . ?
O2 C7 1.278(7) . ?
O3 C1 1.257(7) . ?
O4 C2 1.268(7) . ?
O5 C7 1.252(7) . ?
O6 C6 1.270(7) . ?
N1 C2 1.296(7) . ?
N1 C3 1.469(8) . ?
N2 C6 1.295(8) . ?
N2 C5 1.473(8) . ?
N3 C17 1.350(9) . ?
N3 C13 1.353(9) . ?
N4 C9 1.382(13) . ?
N4 C8 1.390(12) . ?
N5 C12 1.465(9) . ?
N5 C11 1.477(14) . ?
N6 C22 1.328(9) . ?
N6 C18 1.329(8) . ?
N7 C32 1.318(10) . ?
N7 C28 1.336(8) . ?
N8 C23 1.436(10) . ?
N8 C24 1.477(11) . ?
N9 C27 1.449(9) . ?
N9 C26 1.453(11) . ?
N10 C37 1.333(9) . ?
N10 C33 1.339(9) . ?
C1 C2 1.530(9) . ?
C3 C4 1.537(9) . ?
C4 C5 1.543(9) . ?
C6 C7 1.544(9) . ?
C8 C13 1.478(14) . ?
C9 C10 1.428(18) . ?
C10 C11 1.358(19) . ?
C12 C18 1.496(10) . ?
C13 C14 1.400(13) . ?
C14 C15 1.339(14) . ?
C15 C16 1.329(13) . ?
C16 C17 1.388(10) . ?
C18 C19 1.391(9) . ?
C19 C20 1.373(11) . ?
C20 C21 1.381(11) . ?
C21 C22 1.374(10) . ?
C23 C28 1.482(11) . ?
C24 C25 1.499(12) . ?
C25 C26 1.534(13) . ?
C27 C33 1.518(10) . ?
C28 C29 1.407(11) . ?
C29 C30 1.346(12) . ?
C30 C31 1.381(12) . ?
C31 C32 1.406(12) . ?
C33 C34 1.405(10) . ?
C34 C35 1.374(12) . ?
C35 C36 1.388(11) . ?
C36 C37 1.393(10) . ?
Cl2 O12 1.371(7) . ?
Cl2 O14 1.396(8) . ?
Cl2 O11 1.404(6) . ?
Cl2 O13 1.431(6) . ?
O8 Cl1 1.424(6) . ?
Cl1 O7 1.383(7) . ?
Cl1 O10 1.408(7) . ?
Cl1 O9 1.415(6) . ?
